data_4336342
loop_
_publ_author_name
'Chao Huang'
'Chun-Li Hu'
'Xiang Xu'
'Bing-Ping Yang'
'Jiang-Gao Mao'

_publ_section_title
;
 Explorations of a Series of Second Order Nonlinear Optical Materials
 Based on Monovalent Metal Gold(III) Iodates
;
_journal_name_full 'Inorganic Chemistry'
_journal_page_first 11551
_journal_page_last 11562
_journal_paper_doi 10.1021/ic401891f
_journal_volume 52
_journal_year 2013
_chemical_formula_sum 'Au I4 O12 Rb'
_chemical_formula_weight 982.04
_chemical_name_systematic
; 
 ? 
;
_space_group_IT_number 5
_symmetry_cell_setting monoclinic
_symmetry_space_group_name_Hall 'C 2y'
_symmetry_space_group_name_H-M 'C 1 2 1'
_atom_sites_solution_hydrogens none
_atom_sites_solution_primary direct
_atom_sites_solution_secondary difmap
_audit_creation_method SHELXL-97
_cell_angle_alpha 90.00
_cell_angle_beta 108.993(9)
_cell_angle_gamma 90.00
_cell_formula_units_Z 2
_cell_length_a 13.538(11)
_cell_length_b 5.474(4)
_cell_length_c 8.394(6)
_cell_measurement_temperature 293(2)
_cell_volume 588.2(8)
_computing_structure_refinement 'SHELXL-97 (Sheldrick, 1997)'
_computing_structure_solution 'SHELXS-97 (Sheldrick, 1990)'
_diffrn_ambient_temperature 293(2)
_diffrn_measured_fraction_theta_full 0.955
_diffrn_measured_fraction_theta_max 0.955
_diffrn_radiation_monochromator graphite
_diffrn_radiation_source 'fine-focus sealed tube'
_diffrn_radiation_type MoK\a
_diffrn_radiation_wavelength 0.71073
_diffrn_reflns_av_R_equivalents 0.0510
_diffrn_reflns_av_sigmaI/netI 0.0366
_diffrn_reflns_limit_h_max 17
_diffrn_reflns_limit_h_min -17
_diffrn_reflns_limit_k_max 6
_diffrn_reflns_limit_k_min -6
_diffrn_reflns_limit_l_max 10
_diffrn_reflns_limit_l_min -9
_diffrn_reflns_number 1690
_diffrn_reflns_theta_full 26.98
_diffrn_reflns_theta_max 26.98
_diffrn_reflns_theta_min 2.57
_exptl_absorpt_coefficient_mu 27.175
_exptl_absorpt_correction_T_max 1.0
_exptl_absorpt_correction_T_min 0.69
_exptl_absorpt_correction_type multi-scan
_exptl_crystal_colour green
_exptl_crystal_density_diffrn 5.546
_exptl_crystal_F_000 848
_exptl_crystal_size_max 0.165
_exptl_crystal_size_mid 0.091
_exptl_crystal_size_min 0.072
_refine_diff_density_max 2.627
_refine_diff_density_min -4.337
_refine_diff_density_rms 0.726
_refine_ls_abs_structure_details 'Flack H D (1983), Acta Cryst. A39, 876-881'
_refine_ls_abs_structure_Flack 0.125(17)
_refine_ls_extinction_method none
_refine_ls_goodness_of_fit_ref 1.078
_refine_ls_hydrogen_treatment none
_refine_ls_matrix_type full
_refine_ls_number_parameters 84
_refine_ls_number_reflns 1074
_refine_ls_number_restraints 31
_refine_ls_restrained_S_all 1.075
_refine_ls_R_factor_all 0.0570
_refine_ls_R_factor_gt 0.0565
_refine_ls_shift/su_max 0.000
_refine_ls_shift/su_mean 0.000
_refine_ls_structure_factor_coef Fsqd
_refine_ls_weighting_details 'calc w=1/[\s^2^(Fo^2^)+(0.1286P)^2^+0.0000P] where P=(Fo^2^+2Fc^2^)/3'
_refine_ls_weighting_scheme calc
_refine_ls_wR_factor_gt 0.1499
_refine_ls_wR_factor_ref 0.1504
_reflns_number_gt 1053
_reflns_number_total 1074
_reflns_threshold_expression >2sigma(I)
_cod_data_source_file ic401891f_si_002_3.cif
_cod_data_source_block RbAu(IO3)4
_cod_original_cell_volume 588.1(8)
_cod_database_code 4336342

loop_
_symmetry_equiv_pos_as_xyz
'x, y, z'
'-x, y, -z'
'x+1/2, y+1/2, z'
'-x+1/2, y+1/2, -z'

loop_
_atom_site_label
_atom_site_type_symbol
_atom_site_fract_x
_atom_site_fract_y
_atom_site_fract_z
_atom_site_U_iso_or_equiv
_atom_site_adp_type
_atom_site_occupancy
_atom_site_symmetry_multiplicity
_atom_site_calc_flag
_atom_site_refinement_flags
Rb1 Rb 0.5000 0.5519(8) 1.0000 0.0188(7) Uani 1 2 d S
Au1 Au 0.0000 0.21743(15) 0.5000 0.0085(3) Uani 1 2 d SU
I1 I 0.17766(10) 0.4778(3) 0.83235(15) 0.0099(4) Uani 1 1 d U
I2 I -0.15342(10) 0.5272(3) 0.65481(15) 0.0112(4) Uani 1 1 d .
O1 O 0.1012(12) 0.187(4) 0.735(2) 0.025(4) Uani 1 1 d .
O2 O 0.2956(11) 0.390(3) 0.803(2) 0.015(3) Uani 1 1 d .
O3 O 0.1996(12) 0.354(3) 1.043(2) 0.017(3) Uani 1 1 d U
O4 O -0.0317(13) 0.600(3) 0.799(2) 0.019(4) Uani 1 1 d U
O5 O -0.1441(13) 0.699(4) 0.481(2) 0.024(4) Uani 1 1 d U
O6 O -0.1194(11) 0.218(3) 0.587(2) 0.015(3) Uani 1 1 d .

loop_
_atom_site_aniso_label
_atom_site_aniso_U_11
_atom_site_aniso_U_22
_atom_site_aniso_U_33
_atom_site_aniso_U_23
_atom_site_aniso_U_13
_atom_site_aniso_U_12
Rb1 0.0212(13) 0.0170(15) 0.0158(15) 0.000 0.0028(11) 0.000
Au1 0.0144(5) 0.0089(6) 0.0010(5) 0.000 0.0011(3) 0.000
I1 0.0155(6) 0.0114(8) 0.0016(6) 0.0012(4) 0.0013(5) 0.0014(4)
I2 0.0166(6) 0.0129(8) 0.0029(6) -0.0015(5) 0.0017(5) 0.0011(5)
O1 0.025(8) 0.033(11) 0.012(7) -0.008(9) 0.000(6) 0.004(8)
O2 0.018(7) 0.010(8) 0.016(8) -0.006(7) 0.005(6) 0.001(6)
O3 0.019(4) 0.016(4) 0.015(4) 0.001(3) 0.005(3) 0.000(3)
O4 0.020(4) 0.019(5) 0.018(5) -0.001(3) 0.005(3) -0.001(3)
O5 0.031(5) 0.024(6) 0.016(5) 0.003(5) 0.007(4) -0.001(5)
O6 0.018(6) 0.008(7) 0.024(8) -0.006(7) 0.014(6) -0.004(6)

loop_
_atom_type_symbol
_atom_type_description
_atom_type_scat_dispersion_real
_atom_type_scat_dispersion_imag
_atom_type_scat_source
O O 0.0106 0.0060 'International Tables Vol C Tables 4.2.6.8 and 6.1.1.4'
Rb Rb -0.9393 2.9676 'International Tables Vol C Tables 4.2.6.8 and 6.1.1.4'
I I -0.4742 1.8119 'International Tables Vol C Tables 4.2.6.8 and 6.1.1.4'
Au Au -2.0133 8.8022 'International Tables Vol C Tables 4.2.6.8 and 6.1.1.4'

loop_
_geom_angle_atom_site_label_1
_geom_angle_atom_site_label_2
_geom_angle_atom_site_label_3
_geom_angle
_geom_angle_site_symmetry_1
_geom_angle_site_symmetry_3
O2 Rb1 O2 143.8(7) . 2_657
O2 Rb1 O4 58.4(4) . 3_545
O2 Rb1 O4 90.2(5) 2_657 3_545
O2 Rb1 O4 90.2(5) . 4_547
O2 Rb1 O4 58.4(4) 2_657 4_547
O4 Rb1 O4 65.8(7) 3_545 4_547
O2 Rb1 O1 85.2(4) . 4_557
O2 Rb1 O1 103.5(5) 2_657 4_557
O4 Rb1 O1 127.1(5) 3_545 4_557
O4 Rb1 O1 78.6(5) 4_547 4_557
O2 Rb1 O1 103.5(5) . 3
O2 Rb1 O1 85.2(4) 2_657 3
O4 Rb1 O1 78.6(5) 3_545 3
O4 Rb1 O1 127.1(5) 4_547 3
O1 Rb1 O1 152.1(8) 4_557 3
O2 Rb1 O3 151.5(5) . 3
O2 Rb1 O3 56.9(5) 2_657 3
O4 Rb1 O3 118.4(4) 3_545 3
O4 Rb1 O3 115.1(5) 4_547 3
O1 Rb1 O3 111.6(5) 4_557 3
O1 Rb1 O3 51.2(5) 3 3
O2 Rb1 O3 56.9(5) . 4_557
O2 Rb1 O3 151.5(4) 2_657 4_557
O4 Rb1 O3 115.1(5) 3_545 4_557
O4 Rb1 O3 118.4(4) 4_547 4_557
O1 Rb1 O3 51.2(5) 4_557 4_557
O1 Rb1 O3 111.6(5) 3 4_557
O3 Rb1 O3 115.2(7) 3 4_557
O2 Rb1 O4 120.2(4) . 4_557
O2 Rb1 O4 92.6(5) 2_657 4_557
O4 Rb1 O4 175.2(3) 3_545 4_557
O4 Rb1 O4 119.0(6) 4_547 4_557
O1 Rb1 O4 56.0(5) 4_557 4_557
O1 Rb1 O4 97.7(5) 3 4_557
O3 Rb1 O4 60.3(4) 3 4_557
O3 Rb1 O4 63.2(5) 4_557 4_557
O2 Rb1 O4 92.6(5) . 3
O2 Rb1 O4 120.2(4) 2_657 3
O4 Rb1 O4 119.0(6) 3_545 3
O4 Rb1 O4 175.2(3) 4_547 3
O1 Rb1 O4 97.7(5) 4_557 3
O1 Rb1 O4 56.0(5) 3 3
O3 Rb1 O4 63.2(5) 3 3
O3 Rb1 O4 60.3(4) 4_557 3
O4 Rb1 O4 56.1(6) 4_557 3
O2 Rb1 O6 135.5(4) . 4_557
O2 Rb1 O6 56.7(4) 2_657 4_557
O4 Rb1 O6 137.1(5) 3_545 4_557
O4 Rb1 O6 73.2(5) 4_547 4_557
O1 Rb1 O6 51.5(4) 4_557 4_557
O1 Rb1 O6 119.7(4) 3 4_557
O3 Rb1 O6 68.5(4) 3 4_557
O3 Rb1 O6 94.8(4) 4_557 4_557
O4 Rb1 O6 47.5(4) 4_557 4_557
O4 Rb1 O6 102.1(4) 3 4_557
O2 Rb1 O6 56.7(4) . 3
O2 Rb1 O6 135.5(4) 2_657 3
O4 Rb1 O6 73.2(5) 3_545 3
O4 Rb1 O6 137.1(5) 4_547 3
O1 Rb1 O6 119.7(4) 4_557 3
O1 Rb1 O6 51.5(4) 3 3
O3 Rb1 O6 94.8(4) 3 3
O3 Rb1 O6 68.5(4) 4_557 3
O4 Rb1 O6 102.1(4) 4_557 3
O4 Rb1 O6 47.5(4) 3 3
O6 Rb1 O6 149.3(6) 4_557 3
O6 Au1 O6 179.9(10) 2_556 .
O6 Au1 O1 90.8(7) 2_556 2_556
O6 Au1 O1 89.2(7) . 2_556
O6 Au1 O1 89.2(7) 2_556 .
O6 Au1 O1 90.8(7) . .
O1 Au1 O1 170.4(13) 2_556 .
O6 Au1 I2 31.7(5) 2_556 2_556
O6 Au1 I2 148.1(5) . 2_556
O1 Au1 I2 88.3(5) 2_556 2_556
O1 Au1 I2 96.7(6) . 2_556
O6 Au1 I2 148.1(5) 2_556 .
O6 Au1 I2 31.7(5) . .
O1 Au1 I2 96.7(6) 2_556 .
O1 Au1 I2 88.3(5) . .
I2 Au1 I2 117.34(8) 2_556 .
O6 Au1 Rb1 51.6(5) 2_556 3_444
O6 Au1 Rb1 128.4(5) . 3_444
O1 Au1 Rb1 40.4(5) 2_556 3_444
O1 Au1 Rb1 136.5(5) . 3_444
I2 Au1 Rb1 61.15(5) 2_556 3_444
I2 Au1 Rb1 134.57(4) . 3_444
O6 Au1 Rb1 128.4(5) 2_556 3_445
O6 Au1 Rb1 51.6(5) . 3_445
O1 Au1 Rb1 136.5(5) 2_556 3_445
O1 Au1 Rb1 40.4(5) . 3_445
I2 Au1 Rb1 134.57(4) 2_556 3_445
I2 Au1 Rb1 61.15(5) . 3_445
Rb1 Au1 Rb1 155.64(12) 3_444 3_445
O2 I1 O3 99.5(8) . .
O2 I1 O1 95.8(7) . .
O3 I1 O1 90.0(8) . .
O2 I1 Rb1 125.2(6) . 3_445
O3 I1 Rb1 50.1(5) . 3_445
O1 I1 Rb1 49.7(5) . 3_445
O2 I1 Rb1 34.1(5) . .
O3 I1 Rb1 83.5(5) . .
O1 I1 Rb1 125.8(5) . .
Rb1 I1 Rb1 129.54(8) 3_445 .
O4 I2 O5 98.4(8) . .
O4 I2 O6 98.4(7) . .
O5 I2 O6 98.0(8) . .
O4 I2 Au1 79.3(5) . .
O5 I2 Au1 73.9(6) . .
O6 I2 Au1 33.4(4) . .
O4 I2 Rb1 59.2(6) . 3_445
O5 I2 Rb1 142.4(6) . 3_445
O6 I2 Rb1 60.5(5) . 3_445
Au1 I2 Rb1 72.45(6) . 3_445
O4 I2 Rb1 37.6(5) . 3_455
O5 I2 Rb1 93.1(6) . 3_455
O6 I2 Rb1 135.9(5) . 3_455
Au1 I2 Rb1 113.66(6) . 3_455
Rb1 I2 Rb1 85.35(6) 3_445 3_455
I1 O1 Au1 116.4(11) . .
I1 O1 Rb1 101.4(6) . 3_445
Au1 O1 Rb1 114.3(7) . 3_445
I1 O2 Rb1 125.8(7) . .
I1 O3 Rb1 103.0(6) . 3_445
I2 O4 Rb1 121.2(7) . 3_455
I2 O4 Rb1 94.7(6) . 3_445
Rb1 O4 Rb1 119.0(6) 3_455 3_445
I2 O6 Au1 114.8(8) . .
I2 O6 Rb1 90.8(6) . 3_445
Au1 O6 Rb1 101.5(6) . 3_445

loop_
_geom_bond_atom_site_label_1
_geom_bond_atom_site_label_2
_geom_bond_distance
_geom_bond_site_symmetry_2
Rb1 O2 2.863(15) .
Rb1 O2 2.863(15) 2_657
Rb1 O4 2.946(17) 3_545
Rb1 O4 2.946(17) 4_547
Rb1 O1 3.055(18) 4_557
Rb1 O1 3.055(18) 3
Rb1 O3 3.088(17) 3
Rb1 O3 3.088(17) 4_557
Rb1 O4 3.399(17) 4_557
Rb1 O4 3.399(17) 3
Rb1 O6 3.435(17) 4_557
Rb1 O6 3.435(17) 3
Au1 O6 1.980(13) 2_556
Au1 O6 1.980(13) .
Au1 O1 2.011(16) 2_556
Au1 O1 2.011(16) .
Au1 I2 3.261(2) 2_556
Au1 I2 3.261(2) .
Au1 Rb1 4.293(3) 3_444
Au1 Rb1 4.293(3) 3_445
I1 O2 1.760(15) .
I1 O3 1.826(17) .
I1 O1 1.93(2) .
I1 Rb1 3.925(3) 3_445
I2 O4 1.744(17) .
I2 O5 1.777(18) .
I2 O6 1.890(17) .
I2 Rb1 3.944(4) 3_445
I2 Rb1 4.128(4) 3_455
O1 Rb1 3.055(18) 3_445
O3 Rb1 3.088(17) 3_445
O4 Rb1 2.946(17) 3_455
O4 Rb1 3.399(17) 3_445
O6 Rb1 3.435(17) 3_445
